data_2232637
loop_
_publ_author_name
'Shetprakash, M.'
'Suchetan, P. A.'
'Palakshamurthy, B. S.'
'Mahadevan, K. M.'
'Vaidya, V. P.'

_publ_section_title
;
 <i>N</i>-(Phenylsulfonyl)naphtho[2,1-<i>b</i>]furan-1-carboxamide
;
_journal_coeditor_code DS2146
_journal_issue 12
_journal_name_full 'Acta Crystallographica Section E'
_journal_page_first o3491
_journal_paper_doi 10.1107/S1600536811050495
_journal_volume 67
_journal_year 2011
_chemical_formula_iupac 'C19 H13 N O4 S'
_chemical_formula_moiety 'C19 H13 N O4 S'
_chemical_formula_sum 'C19 H13 N O4 S'
_chemical_formula_weight 351.36
_chemical_name_systematic
;
<i>N</i>-(Phenylsulfonyl)naphtho[2,1-<i>b</i>]furan-1-carboxamide
;
_space_group_IT_number 14
_symmetry_cell_setting monoclinic
_symmetry_space_group_name_Hall '-P 2ybc'
_symmetry_space_group_name_H-M 'P 1 21/c 1'
_atom_sites_solution_hydrogens geom
_atom_sites_solution_primary direct
_atom_sites_solution_secondary difmap
_audit_creation_method 'WinGX routine CIF_UPDATE'
_cell_angle_alpha 90
_cell_angle_beta 101.248(2)
_cell_angle_gamma 90
_cell_formula_units_Z 4
_cell_length_a 13.8504(10)
_cell_length_b 12.2166(8)
_cell_length_c 9.7164(6)
_cell_measurement_reflns_used 2986
_cell_measurement_temperature 299(2)
_cell_measurement_theta_min 2.242
_cell_volume 1612.48(19)
_computing_cell_refinement 'APEX2 and SAINT-Plus (Bruker, 2004)'
_computing_data_collection 'APEX2 (Bruker, 2004)'
_computing_data_reduction 'SAINT-Plus and XPREP (Bruker, 2004)'
_computing_molecular_graphics 'ORTEP-3 (Farrugia, 1997)'
_computing_publication_material 'SHELXL97 (Sheldrick, 2008)'
_computing_structure_refinement 'SHELXL-97 (Sheldrick, 2008)'
_computing_structure_solution 'SHELXS-97 (Sheldrick, 2008)'
_diffrn_ambient_temperature 299(2)
_diffrn_measured_fraction_theta_full 0.995
_diffrn_measured_fraction_theta_max 0.995
_diffrn_measurement_device_type 'Bruker APEXII CCD area-detector'
_diffrn_measurement_method 'phi and scans'
_diffrn_radiation_monochromator graphite
_diffrn_radiation_source 'fine-focus sealed tube'
_diffrn_radiation_type MoK\a
_diffrn_radiation_wavelength 0.71073
_diffrn_reflns_av_R_equivalents 0.0273
_diffrn_reflns_limit_h_max 16
_diffrn_reflns_limit_h_min -16
_diffrn_reflns_limit_k_max 14
_diffrn_reflns_limit_k_min -14
_diffrn_reflns_limit_l_max 11
_diffrn_reflns_limit_l_min -11
_diffrn_reflns_number 15289
_diffrn_reflns_theta_full 25.5
_diffrn_reflns_theta_max 25.5
_diffrn_reflns_theta_min 2.89
_exptl_absorpt_coefficient_mu 0.225
_exptl_absorpt_correction_T_max 0.945
_exptl_absorpt_correction_T_min 0.924
_exptl_absorpt_correction_type multi-scan
_exptl_absorpt_process_details '(SADABS; Sheldrick, 1996)'
_exptl_crystal_colour colourless
_exptl_crystal_density_diffrn 1.447
_exptl_crystal_density_method 'not measured'
_exptl_crystal_description Prism
_exptl_crystal_F_000 728
_exptl_crystal_size_max 0.35
_exptl_crystal_size_mid 0.3
_exptl_crystal_size_min 0.25
_refine_diff_density_max 0.25
_refine_diff_density_min -0.379
_refine_ls_extinction_coef 0.0054(12)
_refine_ls_extinction_method SHELXL
_refine_ls_goodness_of_fit_ref 0.848
_refine_ls_hydrogen_treatment mixed
_refine_ls_matrix_type full
_refine_ls_number_parameters 231
_refine_ls_number_reflns 2986
_refine_ls_number_restraints 1
_refine_ls_restrained_S_all 0.848
_refine_ls_R_factor_all 0.0538
_refine_ls_R_factor_gt 0.0407
_refine_ls_shift/su_max 0.001
_refine_ls_shift/su_mean 0
_refine_ls_structure_factor_coef Fsqd
_refine_ls_weighting_details 'calc w=1/[\s^2^(Fo^2^)+(0.0827P)^2^+1.1854P] where P=(Fo^2^+2Fc^2^)/3'
_refine_ls_weighting_scheme calc
_refine_ls_wR_factor_ref 0.1334
_reflns_number_gt 2394
_reflns_number_total 2986
_reflns_threshold_expression >2sigma(I)
_cod_data_source_file ds2146.cif
_cod_data_source_block I
_cod_original_sg_symbol_H-M 'P 21/c'
_cod_database_code 2232637
_cod_database_fobs_code 2232637

loop_
_symmetry_equiv_pos_as_xyz
'x, y, z'
'-x, y+1/2, -z+1/2'
'-x, -y, -z'
'x, -y-1/2, z-1/2'

loop_
_atom_site_type_symbol
_atom_site_label
_atom_site_fract_x
_atom_site_fract_y
_atom_site_fract_z
_atom_site_U_iso_or_equiv
_atom_site_adp_type
_atom_site_calc_flag
_atom_site_refinement_flags
_atom_site_occupancy
H H1N 0.8221(19) 0.1816(19) 0.346(3) 0.053(8) Uiso d D 1
S S1 0.72588(4) 0.25754(5) 0.18450(6) 0.0566(2) Uani d . 1
N N1 0.82025(14) 0.24177(18) 0.3158(2) 0.0527(5) Uani d D 1
O O1 0.69636(15) 0.14945(17) 0.1467(2) 0.0910(7) Uani d . 1
O O2 0.75502(14) 0.3299(2) 0.08507(18) 0.0853(7) Uani d . 1
O O3 0.85990(12) 0.42070(13) 0.35980(18) 0.0626(5) Uani d . 1
O O4 0.96215(10) 0.17651(11) 0.52390(14) 0.0448(4) Uani d . 1
C C1 1.14610(14) 0.26862(18) 0.8155(2) 0.0430(5) Uani d . 1
C C2 1.18623(16) 0.3662(2) 0.8774(2) 0.0545(6) Uani d . 1
H H2 1.1644 0.4332 0.8376 0.065 Uiso calc R 1
C C3 1.25770(18) 0.3628(3) 0.9968(2) 0.0663(7) Uani d . 1
H H3 1.2841 0.4278 1.0377 0.08 Uiso calc R 1
C C4 1.29114(18) 0.2631(3) 1.0575(3) 0.0703(8) Uani d . 1
H H4 1.3395 0.2621 1.1387 0.084 Uiso calc R 1
C C5 1.25403(17) 0.1678(3) 0.9995(2) 0.0636(7) Uani d . 1
H H5 1.2771 0.102 1.0416 0.076 Uiso calc R 1
C C6 1.18038(15) 0.16646(19) 0.8755(2) 0.0488(5) Uani d . 1
C C7 1.14042(17) 0.0666(2) 0.8153(2) 0.0566(6) Uani d . 1
H H7 1.1644 0.0011 0.8573 0.068 Uiso calc R 1
C C8 1.06823(17) 0.06330(19) 0.6984(2) 0.0550(6) Uani d . 1
H H8 1.0426 -0.0025 0.6593 0.066 Uiso calc R 1
C C9 1.03480(14) 0.16388(17) 0.6404(2) 0.0425(5) Uani d . 1
C C10 1.06976(14) 0.26419(16) 0.6922(2) 0.0395(4) Uani d . 1
C C11 1.01546(14) 0.34374(17) 0.6020(2) 0.0412(4) Uani d . 1
H H11 1.0225 0.4194 0.609 0.049 Uiso calc R 1
C C12 0.95188(13) 0.28806(17) 0.5044(2) 0.0404(4) Uani d . 1
C C13 0.87507(14) 0.32539(18) 0.3889(2) 0.0430(5) Uani d . 1
C C14 0.63289(15) 0.3220(2) 0.2518(2) 0.0502(5) Uani d . 1
C C16 0.4993(2) 0.3091(5) 0.3712(4) 0.1040(13) Uani d . 1
H H16 0.4601 0.2673 0.4186 0.125 Uiso calc R 1
C C15 0.57551(19) 0.2612(3) 0.3241(3) 0.0725(8) Uani d . 1
H H15 0.5888 0.1872 0.3409 0.087 Uiso calc R 1
C C19 0.6169(2) 0.4313(3) 0.2335(4) 0.0876(9) Uani d . 1
H H19 0.6567 0.4741 0.1882 0.105 Uiso calc R 1
C C17 0.4807(3) 0.4141(5) 0.3499(5) 0.1213(18) Uani d . 1
H H17 0.4271 0.445 0.3801 0.146 Uiso calc R 1
C C18 0.5377(3) 0.4776(4) 0.2854(5) 0.1210(15) Uani d . 1
H H18 0.5249 0.5522 0.275 0.145 Uiso calc R 1

loop_
_atom_site_aniso_label
_atom_site_aniso_U_11
_atom_site_aniso_U_22
_atom_site_aniso_U_33
_atom_site_aniso_U_12
_atom_site_aniso_U_13
_atom_site_aniso_U_23
S1 0.0409(3) 0.0788(5) 0.0460(3) 0.0105(3) -0.0012(2) -0.0159(3)
N1 0.0427(10) 0.0551(13) 0.0552(11) 0.0046(8) -0.0028(8) -0.0053(9)
O1 0.0699(12) 0.0851(14) 0.1006(15) 0.0202(10) -0.0264(11) -0.0464(12)
O2 0.0582(10) 0.154(2) 0.0440(9) 0.0078(12) 0.0119(8) 0.0091(11)
O3 0.0571(9) 0.0564(10) 0.0672(10) -0.0011(8) -0.0051(8) 0.0136(8)
O4 0.0406(7) 0.0441(8) 0.0477(8) 0.0006(6) 0.0034(6) -0.0032(6)
C1 0.0329(10) 0.0591(13) 0.0383(10) -0.0002(8) 0.0104(8) 0.0039(9)
C2 0.0465(12) 0.0679(15) 0.0478(12) -0.0094(10) 0.0056(9) 0.0003(10)
C3 0.0515(13) 0.092(2) 0.0534(13) -0.0177(13) 0.0049(11) -0.0072(13)
C4 0.0443(13) 0.118(2) 0.0443(13) -0.0070(14) -0.0007(10) 0.0093(14)
C5 0.0421(12) 0.098(2) 0.0498(13) 0.0085(13) 0.0078(10) 0.0199(13)
C6 0.0367(10) 0.0675(14) 0.0442(11) 0.0060(9) 0.0127(9) 0.0108(10)
C7 0.0541(13) 0.0563(14) 0.0599(13) 0.0134(11) 0.0124(11) 0.0145(11)
C8 0.0574(13) 0.0458(13) 0.0615(13) 0.0057(10) 0.0104(11) 0.0033(10)
C9 0.0364(10) 0.0466(11) 0.0444(10) 0.0023(8) 0.0082(8) 0.0011(9)
C10 0.0319(9) 0.0480(11) 0.0392(10) 0.0002(8) 0.0084(8) 0.0028(8)
C11 0.0387(10) 0.0414(11) 0.0436(10) -0.0016(8) 0.0082(8) 0.0009(8)
C12 0.0350(9) 0.0430(11) 0.0441(10) 0.0011(8) 0.0096(8) 0.0012(8)
C13 0.0360(10) 0.0519(13) 0.0413(10) 0.0003(9) 0.0084(8) 0.0004(9)
C14 0.0348(10) 0.0639(14) 0.0491(11) 0.0011(9) 0.0009(9) -0.0112(10)
C16 0.0497(17) 0.190(4) 0.075(2) -0.017(2) 0.0200(15) -0.028(3)
C15 0.0501(14) 0.102(2) 0.0630(15) -0.0128(13) 0.0048(12) -0.0044(14)
C19 0.0656(17) 0.072(2) 0.124(3) 0.0113(14) 0.0167(17) -0.0006(18)
C17 0.0517(18) 0.186(5) 0.124(3) 0.007(3) 0.011(2) -0.077(3)
C18 0.091(3) 0.094(3) 0.170(4) 0.035(2) 0.007(3) -0.037(3)

loop_
_atom_type_symbol
_atom_type_description
_atom_type_scat_dispersion_real
_atom_type_scat_dispersion_imag
_atom_type_scat_source
C C 0.0033 0.0016 'International Tables Vol C Tables 4.2.6.8 and 6.1.1.4'
H H 0 0 'International Tables Vol C Tables 4.2.6.8 and 6.1.1.4'
N N 0.0061 0.0033 'International Tables Vol C Tables 4.2.6.8 and 6.1.1.4'
O O 0.0106 0.006 'International Tables Vol C Tables 4.2.6.8 and 6.1.1.4'
S S 0.1246 0.1234 'International Tables Vol C Tables 4.2.6.8 and 6.1.1.4'

loop_
_geom_angle_atom_site_label_1
_geom_angle_atom_site_label_2
_geom_angle_atom_site_label_3
_geom_angle
O1 S1 O2 120.71(14)
O1 S1 N1 103.77(12)
O2 S1 N1 108.08(11)
O1 S1 C14 108.85(12)
O2 S1 C14 107.57(12)
N1 S1 C14 107.12(10)
C13 N1 S1 125.68(18)
C13 N1 H1N 121.3(19)
S1 N1 H1N 111.1(19)
C9 O4 C12 105.34(15)
C2 C1 C6 119.94(19)
C2 C1 C10 123.80(19)
C6 C1 C10 116.25(19)
C3 C2 C1 119.9(2)
C3 C2 H2 120.1
C1 C2 H2 120.1
C2 C3 C4 120.7(2)
C2 C3 H3 119.7
C4 C3 H3 119.7
C5 C4 C3 120.6(2)
C5 C4 H4 119.7
C3 C4 H4 119.7
C4 C5 C6 121.1(2)
C4 C5 H5 119.4
C6 C5 H5 119.4
C1 C6 C5 117.8(2)
C1 C6 C7 120.97(19)
C5 C6 C7 121.2(2)
C8 C7 C6 122.3(2)
C8 C7 H7 118.8
C6 C7 H7 118.8
C7 C8 C9 116.4(2)
C7 C8 H8 121.8
C9 C8 H8 121.8
O4 C9 C10 110.56(17)
O4 C9 C8 124.53(19)
C10 C9 C8 124.91(19)
C9 C10 C11 106.10(17)
C9 C10 C1 119.19(18)
C11 C10 C1 134.70(19)
C12 C11 C10 106.48(18)
C12 C11 H11 126.8
C10 C11 H11 126.8
C11 C12 O4 111.50(17)
C11 C12 C13 131.45(19)
O4 C12 C13 117.01(17)
O3 C13 N1 122.6(2)
O3 C13 C12 123.26(19)
N1 C13 C12 114.10(19)
C19 C14 C15 120.1(2)
C19 C14 S1 120.5(2)
C15 C14 S1 119.4(2)
C17 C16 C15 120.4(4)
C17 C16 H16 119.8
C15 C16 H16 119.8
C16 C15 C14 120.1(4)
C16 C15 H15 119.9
C14 C15 H15 119.9
C14 C19 C18 117.7(3)
C14 C19 H19 121.2
C18 C19 H19 121.2
C16 C17 C18 121.4(4)
C16 C17 H17 119.3
C18 C17 H17 119.3
C17 C18 C19 120.2(4)
C17 C18 H18 119.9
C19 C18 H18 119.9

loop_
_geom_bond_atom_site_label_1
_geom_bond_atom_site_label_2
_geom_bond_distance
S1 O1 1.410(2)
S1 O2 1.425(2)
S1 N1 1.650(2)
S1 C14 1.742(2)
N1 C13 1.383(3)
N1 H1N 0.79(2)
O3 C13 1.207(2)
O4 C9 1.369(2)
O4 C12 1.379(2)
C1 C2 1.400(3)
C1 C6 1.419(3)
C1 C10 1.436(3)
C2 C3 1.371(3)
C2 H2 0.93
C3 C4 1.393(4)
C3 H3 0.93
C4 C5 1.350(4)
C4 H4 0.93
C5 C6 1.419(3)
C5 H5 0.93
C6 C7 1.418(3)
C7 C8 1.360(3)
C7 H7 0.93
C8 C9 1.393(3)
C8 H8 0.93
C9 C10 1.376(3)
C10 C11 1.422(3)
C11 C12 1.346(3)
C11 H11 0.93
C12 C13 1.461(3)
C14 C19 1.360(4)
C14 C15 1.377(3)
C16 C17 1.316(6)
C16 C15 1.362(5)
C16 H16 0.93
C15 H15 0.93
C19 C18 1.412(5)
C19 H19 0.93
C17 C18 1.346(6)
C17 H17 0.93
C18 H18 0.93

loop_
_geom_hbond_atom_site_label_D
_geom_hbond_atom_site_label_H
_geom_hbond_atom_site_label_A
_geom_hbond_site_symmetry_A
_geom_hbond_distance_DH
_geom_hbond_distance_HA
_geom_hbond_distance_DA
_geom_hbond_angle_DHA
_geom_hbond_publ_flag
N1 H1N O4 . 0.79(3) 2.33(3) 2.653(2) 106(2) yes
C19 H19 O2 . 0.9300 2.5500 2.890(4) 102.00 ?
N1 H1N O2 4_566 0.79(3) 2.656(3) 3.057(2) 113(2) yes

loop_
_geom_torsion_atom_site_label_1
_geom_torsion_atom_site_label_2
_geom_torsion_atom_site_label_3
_geom_torsion_atom_site_label_4
_geom_torsion
O1 S1 N1 C13 179.8(2)
O2 S1 N1 C13 50.5(2)
C14 S1 N1 C13 -65.2(2)
C6 C1 C2 C3 -0.8(3)
C10 C1 C2 C3 178.7(2)
C1 C2 C3 C4 0.1(4)
C2 C3 C4 C5 0.2(4)
C3 C4 C5 C6 0.2(4)
C2 C1 C6 C5 1.1(3)
C10 C1 C6 C5 -178.44(17)
C2 C1 C6 C7 179.6(2)
C10 C1 C6 C7 0.0(3)
C4 C5 C6 C1 -0.8(3)
C4 C5 C6 C7 -179.3(2)
C1 C6 C7 C8 0.1(3)
C5 C6 C7 C8 178.5(2)
C6 C7 C8 C9 -0.3(3)
C12 O4 C9 C10 -0.4(2)
C12 O4 C9 C8 179.38(19)
C7 C8 C9 O4 -179.39(19)
C7 C8 C9 C10 0.4(3)
O4 C9 C10 C11 -0.1(2)
C8 C9 C10 C11 -179.9(2)
O4 C9 C10 C1 179.47(15)
C8 C9 C10 C1 -0.3(3)
C2 C1 C10 C9 -179.43(19)
C6 C1 C10 C9 0.1(3)
C2 C1 C10 C11 0.0(3)
C6 C1 C10 C11 179.5(2)
C9 C10 C11 C12 0.6(2)
C1 C10 C11 C12 -178.9(2)
C10 C11 C12 O4 -0.9(2)
C10 C11 C12 C13 177.01(19)
C9 O4 C12 C11 0.8(2)
C9 O4 C12 C13 -177.41(15)
S1 N1 C13 O3 -2.0(3)
S1 N1 C13 C12 177.46(15)
C11 C12 C13 O3 3.4(3)
O4 C12 C13 O3 -178.81(18)
C11 C12 C13 N1 -176.1(2)
O4 C12 C13 N1 1.7(2)
O1 S1 C14 C19 -147.8(2)
O2 S1 C14 C19 -15.4(2)
N1 S1 C14 C19 100.6(2)
O1 S1 C14 C15 32.2(2)
O2 S1 C14 C15 164.60(19)
N1 S1 C14 C15 -79.4(2)
C17 C16 C15 C14 -1.1(5)
C19 C14 C15 C16 3.4(4)
S1 C14 C15 C16 -176.6(2)
C15 C14 C19 C18 -2.7(4)
S1 C14 C19 C18 177.3(3)
C15 C16 C17 C18 -2.0(6)
C16 C17 C18 C19 2.7(7)
C14 C19 C18 C17 -0.3(6)

loop_
_cod_related_entry_id
_cod_related_entry_database
_cod_related_entry_code
1 ChemSpider 30657211
